data_2005183
loop_
_publ_author_name
'Pom\'es Hern\'andez, R.'
'Duque Rodr\'iguez, J.'
'Novoa de Armas, H.'
'Toscano, R. A.'

_publ_section_title
;
 Ethyl Cyano(4-oxo-3-phenyl-1,3-thiazolidin-2-ylidene)acetate
;
_journal_issue 7
_journal_name_full 'Acta Crystallographica Section C'
_journal_page_first 1731
_journal_page_last 1733
_journal_paper_doi 10.1107/S0108270195017227
_journal_volume 52
_journal_year 1996
_chemical_formula_moiety 'C14 H12 N2 O3 S1'
_chemical_formula_sum 'C14 H12 N2 O3 S'
_chemical_formula_weight 288.32
_space_group_IT_number 14
_symmetry_cell_setting monoclinic
_symmetry_space_group_name_Hall '-P 2ybc'
_symmetry_space_group_name_H-M 'P 1 21/c 1'
_atom_type_scat_source IntTabIV
_cell_angle_alpha 90.
_cell_angle_beta 96.65(3)
_cell_angle_gamma 90.
_cell_formula_units_Z 8
_cell_length_a 9.811(3)
_cell_length_b 12.845(2)
_cell_length_c 22.107(3)
_cell_measurement_reflns_used 41
_cell_measurement_temperature 293(2)
_cell_measurement_theta_max 10.2
_cell_measurement_theta_min 7.8
_cell_volume 2767.2(10)
_computing_cell_refinement 'SHELXTL-Plus (Sheldrick, 1991)'
_computing_data_collection 'XSCANS (Siemens, 1992)'
_computing_data_reduction SHELXTL-Plus
_computing_molecular_graphics SHELXTL-Plus
_computing_publication_material 'SHELXL93 and SHELXTL-Plus'
_computing_structure_refinement 'SHELXL93 (Sheldrick, 1993)'
_computing_structure_solution SHELXTL-Plus
_diffrn_measurement_device 'Siemens P3/PC'
_diffrn_measurement_method \q/2\q
_diffrn_radiation_type MoK\a
_diffrn_radiation_wavelength 0.71073
_diffrn_reflns_av_R_equivalents 0.0332
_diffrn_reflns_limit_h_max 11
_diffrn_reflns_limit_h_min 0
_diffrn_reflns_limit_k_max 15
_diffrn_reflns_limit_k_min 0
_diffrn_reflns_limit_l_max 26
_diffrn_reflns_limit_l_min -26
_diffrn_reflns_number 5183
_diffrn_reflns_theta_max 25.0
_diffrn_standards_decay_% <2
_diffrn_standards_interval_count 100
_diffrn_standards_number 3
_exptl_absorpt_coefficient_mu 0.23
_exptl_absorpt_correction_T_max 1.00
_exptl_absorpt_correction_T_min 0.90
_exptl_absorpt_correction_type semi-empirical
_exptl_crystal_colour 'light yellow'
_exptl_crystal_density_diffrn 1.384
_exptl_crystal_density_meas 1.370
_exptl_crystal_description laminar
_exptl_crystal_size_max 0.55
_exptl_crystal_size_mid 0.18
_exptl_crystal_size_min 0.13
_refine_diff_density_max 0.224
_refine_diff_density_min -0.246
_refine_ls_extinction_method none
_refine_ls_goodness_of_fit_obs 1.12
_refine_ls_hydrogen_treatment noref
_refine_ls_number_parameters 362
_refine_ls_number_reflns 4873
_refine_ls_R_factor_obs 0.060
_refine_ls_shift/esd_max 0.048
_refine_ls_structure_factor_coef Fsqd
_refine_ls_weighting_scheme
;
w = 1/[\s^2^(F~o~^2^) + (0.0444P)^2^ + 1.7550P]
where P = (F~o~^2^ + 2F~c~^2^)/3
;
_refine_ls_wR_factor_obs 0.114
_reflns_number_observed 2176
_reflns_number_total 4875
_reflns_observed_criterion I>2\s(I)
_cod_data_source_file sz1026.cif
_cod_data_source_block sz1026a
_cod_original_sg_symbol_H-M 'P 21/c'
_cod_original_formula_sum 'C14 H12 N2 O3 S1'
_cod_database_code 2005183

loop_
_symmetry_equiv_pos_as_xyz
x,y,z
x,1/2-y,1/2+z
-x,-y,-z
-x,1/2+y,1/2-z

loop_
_atom_site_label
_atom_site_fract_x
_atom_site_fract_y
_atom_site_fract_z
_atom_site_U_iso_or_equiv
S(1A) .0728(1) .0529(1) .2692(1) .055(1)
O(1A) .0083(5) .0799(3) .0953(2) .094(2)
O(2A) -.0083(4) .1311(3) .3718(2) .073(1)
O(3A) -.1898(5) .2359(4) .3754(2) .097(2)
N(2A) -.3212(5) .3281(3) .2471(2) .060(1)
N(3A) -.0675(4) .1502(3) .1802(2) .043(1)
C(2A) -.0531(5) .1437(3) .2428(2) .040(1)
C(4A) .0096(6) .0808(4) .1492(3) .060(2)
C(5A) .0910(5) .0100(4) .1936(2) .060(2)
C(6A) -.1276(5) .1989(3) .2807(2) .042(1)
C(7A) -.0997(6) .1846(4) .3466(2) .054(1)
C(8A) -.2356(6) .2702(4) .2601(2) .044(1)
C(9A) -.1564(5) .2233(4) .1447(2) .041(1)
C(10A) -.2829(5) .1904(4) .1200(2) .054(1)
C(11A) -.3659(6) .2590(5) .0845(2) .067(2)
C(12A) -.3228(6) .3578(5) .0748(2) .065(2)
C(13A) -.1952(6) .3898(4) .1007(2) .060(2)
C(14A) -.1107(5) .3224(4) .1355(2) .047(1)
C(15A) -.1684(9) .2375(6) .4412(3) .114(3)
C(16A) -.1500(8) .3392(6) .4631(3) .121(3)
S(1B) -.4697(2) .5732(1) .2594(1) .061(1)
O(1B) -.5195(4) .5936(3) .0844(2) .084(1)
O(2B) -.3511(4) .6680(3) .3578(2) .074(1)
O(3B) -.2503(3) .8250(3) .3615(1) .054(1)
N(2B) -.2136(5) .9206(4) .2270(2) .085(2)
N(3B) -.4266(4) .6876(3) .1675(2) .044(1)
C(2B) -.4009(5) .6849(3) .2296(2) .042(1)
C(4B) -.4942(6) .6006(4) .1384(3) .058(2)
C(5B) -.5276(6) .5236(4) .1847(2) .066(2)
C(6B) -.3296(5) .7583(4) .2660(2) .042(1)
C(7B) -.3130(5) .7435(4) .3322(2) .051(1)
C(8B) -.2668(5) .8483(4) .2426(2) .052(1)
C(9B) -.3985(5) .7750(4) .1298(2) .043(1)
C(10B) -.2893(6) .7730(5) .0969(3) .067(2)
C(11B) -.2682(7) .8579(6) .0595(3) .086(2)
C(12B) -.3571(8) .9403(5) .0562(3) .083(2)
C(13B) -.4649(7) .9405(4) .0887(3) .068(2)
C(14B) -.4878(5) .8583(4) .1261(2) .052(1)
C(15B) -.2234(6) .8154(4) .4277(2) .070(2)
C(16B) -.1820(7) .9185(5) .4530(3) .088(2)
H(5AA) .1869(5) .0113(4) .1869(2) .060
H(5AB) .0578(5) -.0609(4) .1880(2) .060
H(10A) -.3128(5) .1232(4) .1270(2) .060
H(11A) -.4520(6) .2375(5) .0669(2) .060
H(12A) -.3794(6) .4035(5) .0509(2) .060
H(13A) -.1662(6) .4576(4) .0946(2) .060
H(14A) -.0240(5) .3434(4) .1526(2) .060
H(15A) -.2469(9) .2066(6) .4573(3) .060
H(15B) -.0881(9) .1963(6) .4553(3) .060
H(16A) -.1361(8) .3382(6) .5068(3) .060
H(16B) -.2300(8) .3798(6) .4497(3) .060
H(16C) -.0714(8) .3695(6) .4478(3) .060
H(5BA) -.4827(6) .4578(4) .1784(2) .060
H(5BB) -.6258(6) .5117(4) .1809(2) .060
H(10B) -.2299(6) .7163(5) .0993(3) .060
H(11B) -.1939(7) .8583(6) .0370(3) .060
H(12B) -.3428(8) .9967(5) .0313(3) .060
H(13B) -.5247(7) .9969(4) .0858(3) .050
H(14B) -.5623(5) .8589(4) .1486(2) .060
H(15C) -.1509(6) .7651(4) .4384(2) .060
H(15D) -.3053(6) .7917(4) .4442(2) .060
H(16D) -.1638(7) .9137(5) .4965(3) .060
H(16E) -.2546(7) .9676(5) .4423(3) .060
H(16F) -.1006(7) .9411(5) .4365(3) .060

loop_
_geom_angle_atom_site_label_1
_geom_angle_atom_site_label_2
_geom_angle_atom_site_label_3
_geom_angle
_geom_angle_publ_flag
C(2A) S(1A) C(5A) 92.1(2) yes
C(7A) O(3A) C(15A) 117.6(5) yes
C(2A) N(3A) C(4A) 117.1(4) yes
C(2A) N(3A) C(9A) 124.7(4) yes
C(4A) N(3A) C(9A) 118.2(4) yes
C(6A) C(2A) N(3A) 125.7(4) yes
C(6A) C(2A) S(1A) 123.1(4) yes
N(3A) C(2A) S(1A) 111.2(4) yes
O(1A) C(4A) N(3A) 123.5(5) yes
O(1A) C(4A) C(5A) 126.4(5) yes
N(3A) C(4A) C(5A) 110.0(5) yes
C(4A) C(5A) S(1A) 108.8(4) yes
C(2A) C(6A) C(8A) 124.1(4) yes
C(2B) S(1B) C(5B) 92.2(2) yes
C(9A) C(14A) C(13A) 118.8(5) yes
C(12A) C(11A) C(10A) 120.7(5) yes
O(3B) C(7B) C(6B) 111.8(4) yes
C(16A) C(15A) O(3A) 111.0(6) yes
C(2B) C(6B) C(7B) 119.0(4) yes
C(8B) C(6B) C(7B) 117.5(4) yes
N(2B) C(8B) C(6B) 176.4(5) yes
C(10B) C(9B) N(3B) 120.6(5) yes
C(14B) C(9B) N(3B) 118.4(4) yes
C(11A) C(12A) C(13A) 119.8(5) yes
C(2B) C(6B) C(8B) 123.5(4) yes
C(7B) O(3B) C(15B) 115.9(4) yes
C(2A) C(6A) C(7A) 119.5(5) yes
C(8A) C(6A) C(7A) 116.3(5) yes
O(2A) C(7A) O(3A) 124.2(5) yes
O(2A) C(7A) C(6A) 124.8(5) yes
O(3A) C(7A) C(6A) 111.0(5) yes
N(2A) C(8A) C(6A) 176.0(5) yes
C(10A) C(9A) C(14A) 121.8(5) yes
C(10A) C(9A) N(3A) 118.6(4) yes
C(14A) C(9A) N(3A) 119.6(4) yes
C(9A) C(10A) C(11A) 118.6(5) yes
C(14A) C(13A) C(12A) 120.4(5) yes
O(2B) C(7B) C(6B) 124.7(5) yes
C(10B) C(9B) C(14B) 121.0(5) yes
C(9B) C(10B) C(11B) 118.7(6) yes
C(12B) C(11B) C(10B) 119.9(6) yes
C(2B) N(3B) C(4B) 117.3(4) yes
C(2B) N(3B) C(9B) 125.0(4) yes
C(4B) N(3B) C(9B) 117.5(4) yes
N(3B) C(2B) C(6B) 126.3(4) yes
N(3B) C(2B) S(1B) 111.4(3) yes
C(6B) C(2B) S(1B) 122.3(4) yes
O(1B) C(4B) N(3B) 123.1(5) yes
O(1B) C(4B) C(5B) 127.0(5) yes
N(3B) C(4B) C(5B) 109.9(5) yes
C(4B) C(5B) S(1B) 109.0(4) yes
O(2B) C(7B) O(3B) 123.5(5) yes
C(13B) C(12B) C(11B) 120.6(6) yes
C(12B) C(13B) C(14B) 120.8(6) yes
C(13B) C(14B) C(9B) 119.0(5) yes
O(3B) C(15B) C(16B) 108.2(5) yes

loop_
_geom_bond_atom_site_label_1
_geom_bond_atom_site_label_2
_geom_bond_distance
_geom_bond_publ_flag
S(1A) C(2A) 1.749(5) yes
S(1A) C(5A) 1.788(5) yes
O(1A) C(4A) 1.191(6) yes
O(2A) C(7A) 1.212(6) yes
O(3A) C(7A) 1.324(6) yes
O(3A) C(15A) 1.445(6) yes
N(2A) C(8A) 1.133(6) yes
N(3A) C(2A) 1.376(5) yes
N(3A) C(4A) 1.400(6) yes
N(3A) C(9A) 1.449(5) yes
C(2A) C(6A) 1.371(6) yes
C(4A) C(5A) 1.499(7) yes
C(6B) C(7B) 1.467(6) yes
C(9B) C(10B) 1.363(7) yes
C(6A) C(8A) 1.435(7) yes
C(6A) C(7A) 1.463(7) yes
C(9A) C(10A) 1.364(6) yes
C(9A) C(14A) 1.373(6) yes
C(10A) C(11A) 1.381(7) yes
C(12B) C(13B) 1.346(8) yes
C(11A) C(12A) 1.362(8) yes
O(2B) C(7B) 1.203(6) yes
O(3B) C(7B) 1.343(5) yes
O(3B) C(15B) 1.461(6) yes
N(2B) C(8B) 1.139(6) yes
N(3B) C(2B) 1.366(6) yes
N(3B) C(4B) 1.416(6) yes
N(3B) C(9B) 1.443(6) yes
C(2B) C(6B) 1.376(6) yes
C(4B) C(5B) 1.487(7) yes
C(6B) C(8B) 1.434(7) yes
C(9B) C(14B) 1.380(6) yes
C(10B) C(11B) 1.397(8) yes
C(11B) C(12B) 1.368(9) yes
C(15B) C(16B) 1.476(7) yes
C(15A) C(16A) 1.398(9) yes
S(1B) C(2B) 1.748(5) yes
S(1B) C(5B) 1.800(5) yes
O(1B) C(4B) 1.195(6) yes
C(13B) C(14B) 1.375(7) yes
C(12A) C(13A) 1.378(7) yes
C(13A) C(14A) 1.372(6) yes
